data_2219265
loop_
_publ_author_name
'Yu, Chun-Hui'

_publ_section_title
;
 Tetraaqua(1,10-phenanthroline)zinc(II)
 3,6-dicarboxybicyclo[2.2.2]oct-7-ene-2,5-dicarboxylate
;
_journal_coeditor_code BT2766
_journal_issue 9
_journal_name_full 'Acta Crystallographica Section E'
_journal_page_first m1158
_journal_paper_doi 10.1107/S1600536808025622
_journal_volume 64
_journal_year 2008
_chemical_formula_iupac '[Zn (C12 H8 N2) (H2 O)4] (C12 H10 O8)'
_chemical_formula_moiety 'C12 H16 N2 O4 Zn 2+, C12 H10 O8 2-'
_chemical_formula_sum 'C24 H26 N2 O12 Zn'
_chemical_formula_weight 599.84
_chemical_name_systematic
;
Tetraaqua(1,10-phenanthroline)zinc(II)
3,6-dicarboxybicyclo[2.2.2]oct-7-ene-2,5-dicarboxylate
;
_space_group_IT_number 14
_symmetry_cell_setting monoclinic
_symmetry_space_group_name_Hall '-P 2ybc'
_symmetry_space_group_name_H-M 'P 1 21/c 1'
_atom_sites_solution_hydrogens geom
_atom_sites_solution_primary direct
_atom_sites_solution_secondary difmap
_audit_creation_method SHELXL-97
_cell_angle_alpha 90.00
_cell_angle_beta 91.5550(10)
_cell_angle_gamma 90.00
_cell_formula_units_Z 4
_cell_length_a 7.4550(2)
_cell_length_b 13.5991(4)
_cell_length_c 22.9833(7)
_cell_measurement_reflns_used 5626
_cell_measurement_temperature 293(2)
_cell_measurement_theta_max 28.27
_cell_measurement_theta_min 1.08
_cell_volume 2329.22(12)
_computing_cell_refinement 'SAINT (Bruker, 1998)'
_computing_data_collection 'SMART (Bruker, 1998)'
_computing_data_reduction 'SAINT (Bruker, 1998)'
_computing_molecular_graphics 'SHELXTL (Sheldrick, 2008)'
_computing_publication_material 'SHELXTL (Sheldrick, 2008)'
_computing_structure_refinement 'SHELXL97 (Sheldrick, 2008)'
_computing_structure_solution 'SHELXS97 (Sheldrick, 2008)'
_diffrn_ambient_temperature 293(2)
_diffrn_measured_fraction_theta_full 0.996
_diffrn_measured_fraction_theta_max 0.975
_diffrn_measurement_device_type 'Bruker APEX CCD area-detector'
_diffrn_measurement_method '\f and \w'
_diffrn_radiation_monochromator graphite
_diffrn_radiation_source 'fine-focus sealed tube'
_diffrn_radiation_type MoK\a
_diffrn_radiation_wavelength 0.71073
_diffrn_reflns_av_R_equivalents 0.0481
_diffrn_reflns_av_sigmaI/netI 0.0637
_diffrn_reflns_limit_h_max 8
_diffrn_reflns_limit_h_min -9
_diffrn_reflns_limit_k_max 18
_diffrn_reflns_limit_k_min -14
_diffrn_reflns_limit_l_max 30
_diffrn_reflns_limit_l_min -29
_diffrn_reflns_number 14301
_diffrn_reflns_theta_full 25.00
_diffrn_reflns_theta_max 28.27
_diffrn_reflns_theta_min 1.74
_exptl_absorpt_coefficient_mu 1.130
_exptl_absorpt_correction_T_max 0.805
_exptl_absorpt_correction_T_min 0.687
_exptl_absorpt_correction_type multi-scan
_exptl_absorpt_process_details '(SAINT; Bruker, 1998)'
_exptl_crystal_colour colorless
_exptl_crystal_density_diffrn 1.711
_exptl_crystal_density_method 'not measured'
_exptl_crystal_description block
_exptl_crystal_F_000 1240
_exptl_crystal_size_max 0.33
_exptl_crystal_size_mid 0.22
_exptl_crystal_size_min 0.19
_refine_diff_density_max 0.501
_refine_diff_density_min -0.590
_refine_ls_extinction_method none
_refine_ls_goodness_of_fit_ref 0.957
_refine_ls_hydrogen_treatment mixed
_refine_ls_matrix_type full
_refine_ls_number_parameters 382
_refine_ls_number_reflns 5626
_refine_ls_number_restraints 12
_refine_ls_restrained_S_all 0.959
_refine_ls_R_factor_all 0.0681
_refine_ls_R_factor_gt 0.0460
_refine_ls_shift/su_max 0.000
_refine_ls_shift/su_mean 0.000
_refine_ls_structure_factor_coef Fsqd
_refine_ls_weighting_details 'calc w=1/[\s^2^(Fo^2^)+(0.0613P)^2^] where P=(Fo^2^+2Fc^2^)/3'
_refine_ls_weighting_scheme calc
_refine_ls_wR_factor_gt 0.1129
_refine_ls_wR_factor_ref 0.1221
_reflns_number_gt 3854
_reflns_number_total 5626
_reflns_threshold_expression I>2\s(I)
_cod_data_source_file bt2766.cif
_cod_data_source_block I
_cod_depositor_comments
;
The following automatic conversions were performed:
'_symmetry_cell_setting' value 'Monoclinic' changed to 'monoclinic'
according to '/home/saulius/struct/CIF-dictionaries/cif_core.dic'
dictionary named 'cif_core.dic' version 2.4.1 from 2010-06-29.

Automatic conversion script
Id: cif_fix_enum 1527 2010-12-29 10:47:43Z saulius 

The following automatic conversions were performed:

'_symmetry_cell_setting' value 'Monoclinic' changed to 'monoclinic'
according to /home/saulius/struct/CIF-dictionaries/cif_core.dic
dictionary named 'cif_core.dic' version 2.4.1 from 2010-06-29.

Automatic conversion script
Id: cif_fix_values 1715 2011-07-08 13:25:40Z adriana 
;
_cod_original_sg_symbol_H-M 'P 21/c'
_cod_database_code 2219265
_cod_database_fobs_code 2219265

loop_
_symmetry_equiv_pos_as_xyz
'x, y, z'
'-x, y+1/2, -z+1/2'
'-x, -y, -z'
'x, -y-1/2, z-1/2'

loop_
_atom_site_type_symbol
_atom_site_label
_atom_site_fract_x
_atom_site_fract_y
_atom_site_fract_z
_atom_site_U_iso_or_equiv
_atom_site_adp_type
_atom_site_calc_flag
_atom_site_refinement_flags
_atom_site_occupancy
C C1 -0.2556(4) 0.2855(2) 0.61401(12) 0.0348(7) Uani d . 1
H H1 -0.2529 0.2264 0.6344 0.042 Uiso calc R 1
C C2 -0.2659(4) 0.3745(3) 0.64532(13) 0.0414(8) Uani d . 1
H H2 -0.2708 0.3734 0.6857 0.050 Uiso calc R 1
C C4 -0.2686(5) 0.4609(3) 0.61680(15) 0.0459(9) Uani d . 1
H H4 -0.2756 0.5194 0.6376 0.055 Uiso calc R 1
C C5 -0.2610(5) 0.4632(2) 0.55588(14) 0.0399(8) Uani d . 1
C C6 -0.2629(6) 0.5510(2) 0.52184(18) 0.0570(10) Uani d . 1
H H6 -0.2628 0.6117 0.5405 0.068 Uiso calc R 1
C C7 -0.2648(6) 0.5479(2) 0.46388(18) 0.0554(10) Uani d . 1
H H7 -0.2692 0.6064 0.4430 0.067 Uiso calc R 1
C C8 -0.2603(5) 0.4564(2) 0.43289(15) 0.0385(8) Uani d . 1
C C9 -0.2666(4) 0.4472(2) 0.37212(14) 0.0409(8) Uani d . 1
H H9 -0.2727 0.5032 0.3489 0.049 Uiso calc R 1
C C10 -0.2639(4) 0.3579(2) 0.34720(13) 0.0377(8) Uani d . 1
H H10 -0.2694 0.3523 0.3069 0.045 Uiso calc R 1
C C11 -0.2527(4) 0.2731(2) 0.38191(12) 0.0307(7) Uani d . 1
H H11 -0.2502 0.2118 0.3641 0.037 Uiso calc R 1
C C12 -0.2538(4) 0.3703(2) 0.52783(12) 0.0272(6) Uani d . 1
C C13 -0.2518(4) 0.3674(2) 0.46512(12) 0.0271(6) Uani d . 1
C C14 0.1068(4) 0.06219(19) 0.70078(12) 0.0268(6) Uani d . 1
C C15 0.2475(4) 0.12469(19) 0.73318(11) 0.0220(6) Uani d . 1
H H15 0.3295 0.0808 0.7548 0.026 Uiso calc R 1
C C16 0.3605(4) 0.19231(18) 0.69329(10) 0.0206(5) Uani d . 1
H H16 0.4869 0.1784 0.7027 0.025 Uiso calc R 1
C C17 0.3320(4) 0.1720(2) 0.62817(11) 0.0252(6) Uani d . 1
C C18 0.3279(3) 0.30060(18) 0.70964(10) 0.0187(5) Uani d . 1
H H18 0.3894 0.3445 0.6829 0.022 Uiso calc R 1
C C19 0.1500(4) 0.19201(18) 0.77770(11) 0.0209(5) Uani d . 1
H H19 0.0744 0.1524 0.8029 0.025 Uiso calc R 1
C C20 0.0380(4) 0.26442(19) 0.74361(11) 0.0243(6) Uani d . 1
H H20 -0.0857 0.2692 0.7469 0.029 Uiso calc R 1
C C021 0.2081(4) 0.3018(2) 0.86562(11) 0.0234(6) Uani d . 1
C C21 0.1303(4) 0.32112(19) 0.70833(11) 0.0245(6) Uani d . 1
H H21 0.0773 0.3693 0.6849 0.029 Uiso calc R 1
C C22 0.4016(4) 0.31473(18) 0.77246(11) 0.0211(5) Uani d . 1
H H22 0.5246 0.2892 0.7732 0.025 Uiso calc R 1
C C23 0.4151(4) 0.4227(2) 0.79029(11) 0.0262(6) Uani d . 1
C C25 0.2936(4) 0.24790(18) 0.81443(10) 0.0216(6) Uani d . 1
H H25 0.3771 0.1990 0.8309 0.026 Uiso calc R 1
N N1 -0.2458(3) 0.27831(16) 0.43985(9) 0.0246(5) Uani d . 1
N N2 -0.2495(3) 0.28378(17) 0.55612(9) 0.0255(5) Uani d . 1
O O1 0.2699(3) 0.23710(15) 0.59560(8) 0.0417(6) Uani d . 1
O O2 0.3860(3) 0.08866(14) 0.60983(8) 0.0348(5) Uani d . 1
O O1W -0.4920(3) 0.13197(19) 0.49279(10) 0.0375(5) Uani d D 1
O O3 0.1019(3) -0.02720(15) 0.72076(9) 0.0469(6) Uani d . 1
H H3 0.0255 -0.0587 0.7024 0.070 Uiso calc R 1
O O2W -0.1668(4) 0.06205(18) 0.43708(11) 0.0422(6) Uani d D 1
O O4 0.0122(3) 0.09170(16) 0.66157(10) 0.0473(6) Uani d . 1
O O3W -0.2116(4) 0.0585(2) 0.56396(12) 0.0490(6) Uani d D 1
O O5 0.3699(3) 0.49114(14) 0.76039(9) 0.0399(5) Uani d . 1
O O4W 0.0517(3) 0.17941(19) 0.50606(9) 0.0401(6) Uani d D 1
O O6 0.4927(3) 0.42964(15) 0.84189(8) 0.0374(5) Uani d . 1
H H6A 0.4995 0.4877 0.8514 0.056 Uiso calc R 1
O O7 0.2531(3) 0.27139(14) 0.91541(8) 0.0336(5) Uani d . 1
O O8 0.0968(3) 0.36877(15) 0.85579(8) 0.0371(5) Uani d . 1
Zn Zn1 -0.22063(5) 0.16487(2) 0.499735(13) 0.02916(12) Uani d . 1
H HW22 -0.223(4) 0.013(2) 0.4325(16) 0.063(13) Uiso d D 1
H HW41 0.113(5) 0.198(3) 0.5355(10) 0.095 Uiso d D 1
H HW21 -0.092(4) 0.069(3) 0.4124(14) 0.074(15) Uiso d D 1
H HW42 0.109(4) 0.195(2) 0.4781(9) 0.037(10) Uiso d D 1
H HW12 -0.551(4) 0.168(2) 0.4714(11) 0.043(11) Uiso d D 1
H HW11 -0.551(5) 0.118(3) 0.5214(12) 0.079(15) Uiso d D 1
H HW31 -0.282(6) 0.057(3) 0.5893(17) 0.119 Uiso d D 1
H HW32 -0.195(6) 0.009(2) 0.5475(17) 0.083(18) Uiso d D 1

loop_
_atom_site_aniso_label
_atom_site_aniso_U_11
_atom_site_aniso_U_22
_atom_site_aniso_U_33
_atom_site_aniso_U_12
_atom_site_aniso_U_13
_atom_site_aniso_U_23
C1 0.0317(17) 0.049(2) 0.0242(14) 0.0001(14) 0.0003(12) -0.0013(14)
C2 0.0318(18) 0.067(2) 0.0255(15) 0.0106(16) -0.0019(13) -0.0162(16)
C4 0.043(2) 0.049(2) 0.0447(19) 0.0084(16) -0.0065(16) -0.0268(17)
C5 0.045(2) 0.0296(17) 0.0447(19) 0.0040(14) -0.0066(15) -0.0126(15)
C6 0.079(3) 0.0198(17) 0.072(3) 0.0021(16) -0.007(2) -0.0094(18)
C7 0.074(3) 0.0221(18) 0.070(3) 0.0012(17) -0.004(2) 0.0069(17)
C8 0.044(2) 0.0230(16) 0.0478(19) -0.0010(13) -0.0031(15) 0.0094(14)
C9 0.041(2) 0.0408(19) 0.0404(18) -0.0060(15) -0.0033(15) 0.0234(15)
C10 0.0336(18) 0.054(2) 0.0251(15) 0.0009(14) 0.0010(13) 0.0107(15)
C11 0.0318(16) 0.0369(17) 0.0235(14) 0.0024(13) -0.0001(12) 0.0001(13)
C12 0.0309(16) 0.0223(14) 0.0283(15) -0.0003(11) -0.0022(12) -0.0038(12)
C13 0.0319(16) 0.0208(14) 0.0283(14) -0.0005(11) -0.0027(12) 0.0022(12)
C14 0.0353(17) 0.0180(14) 0.0273(14) -0.0034(11) 0.0054(13) -0.0008(11)
C15 0.0283(15) 0.0176(13) 0.0201(13) -0.0006(10) 0.0004(11) 0.0004(10)
C16 0.0236(14) 0.0201(13) 0.0180(12) 0.0012(10) 0.0012(11) 0.0023(10)
C17 0.0331(16) 0.0264(15) 0.0161(12) -0.0042(12) -0.0006(11) -0.0004(11)
C18 0.0241(14) 0.0152(12) 0.0167(12) -0.0037(10) 0.0017(10) 0.0019(10)
C19 0.0234(14) 0.0178(13) 0.0218(13) -0.0028(10) 0.0054(11) 0.0012(10)
C20 0.0220(14) 0.0252(14) 0.0255(14) 0.0014(11) -0.0029(11) -0.0002(11)
C021 0.0296(15) 0.0219(14) 0.0188(13) -0.0019(11) 0.0028(11) -0.0009(11)
C21 0.0279(15) 0.0220(14) 0.0233(13) 0.0030(11) -0.0051(11) 0.0010(11)
C22 0.0233(14) 0.0196(13) 0.0203(13) 0.0002(10) -0.0001(11) 0.0007(10)
C23 0.0341(16) 0.0241(15) 0.0204(13) -0.0099(12) 0.0031(12) -0.0014(11)
C25 0.0248(14) 0.0187(13) 0.0213(13) 0.0027(10) 0.0006(11) 0.0001(11)
N1 0.0286(13) 0.0241(12) 0.0212(11) 0.0011(10) -0.0006(9) 0.0011(10)
N2 0.0282(13) 0.0278(13) 0.0203(11) 0.0000(10) -0.0019(9) -0.0015(10)
O1 0.0729(17) 0.0249(11) 0.0264(10) -0.0026(10) -0.0152(11) 0.0063(9)
O2 0.0529(14) 0.0266(11) 0.0248(10) 0.0048(9) -0.0025(10) -0.0068(9)
O1W 0.0282(12) 0.0574(16) 0.0270(12) -0.0047(11) 0.0014(10) 0.0052(11)
O3 0.0640(17) 0.0305(12) 0.0454(13) -0.0204(11) -0.0111(12) 0.0083(10)
O2W 0.0487(16) 0.0325(14) 0.0457(14) -0.0005(11) 0.0034(12) -0.0171(11)
O4 0.0527(15) 0.0370(13) 0.0507(14) -0.0078(11) -0.0267(12) 0.0000(11)
O3W 0.0611(18) 0.0372(15) 0.0482(15) -0.0090(12) -0.0082(13) 0.0157(13)
O5 0.0610(16) 0.0250(11) 0.0330(11) -0.0052(10) -0.0117(10) 0.0037(9)
O4W 0.0259(12) 0.0736(18) 0.0208(10) -0.0078(11) 0.0007(9) 0.0006(11)
O6 0.0551(15) 0.0235(11) 0.0328(11) -0.0068(9) -0.0142(10) -0.0010(9)
O7 0.0495(14) 0.0329(12) 0.0184(9) 0.0085(10) 0.0031(9) 0.0025(8)
O8 0.0507(14) 0.0341(12) 0.0267(11) 0.0174(10) 0.0063(10) 0.0014(9)
Zn1 0.0328(2) 0.0265(2) 0.0280(2) 0.00085(14) -0.00117(14) 0.00085(14)

loop_
_atom_type_symbol
_atom_type_description
_atom_type_scat_dispersion_real
_atom_type_scat_dispersion_imag
_atom_type_scat_source
C C 0.0033 0.0016 'International Tables Vol C Tables 4.2.6.8 and 6.1.1.4'
H H 0.0000 0.0000 'International Tables Vol C Tables 4.2.6.8 and 6.1.1.4'
N N 0.0061 0.0033 'International Tables Vol C Tables 4.2.6.8 and 6.1.1.4'
O O 0.0106 0.0060 'International Tables Vol C Tables 4.2.6.8 and 6.1.1.4'
Zn Zn 0.2839 1.4301 'International Tables Vol C Tables 4.2.6.8 and 6.1.1.4'

loop_
_geom_angle_atom_site_label_1
_geom_angle_atom_site_label_2
_geom_angle_atom_site_label_3
_geom_angle
N2 C1 C2 121.9(3)
N2 C1 H1 119.1
C2 C1 H1 119.1
C4 C2 C1 120.0(3)
C4 C2 H2 120.0
C1 C2 H2 120.0
C2 C4 C5 120.3(3)
C2 C4 H4 119.8
C5 C4 H4 119.8
C4 C5 C12 115.9(3)
C4 C5 C6 124.4(3)
C12 C5 C6 119.7(3)
C7 C6 C5 121.4(3)
C7 C6 H6 119.3
C5 C6 H6 119.3
C6 C7 C8 121.7(3)
C6 C7 H7 119.2
C8 C7 H7 119.2
C9 C8 C13 116.4(3)
C9 C8 C7 124.9(3)
C13 C8 C7 118.8(3)
C10 C9 C8 120.3(3)
C10 C9 H9 119.8
C8 C9 H9 119.8
C9 C10 C11 120.1(3)
C9 C10 H10 119.9
C11 C10 H10 119.9
N1 C11 C10 121.6(3)
N1 C11 H11 119.2
C10 C11 H11 119.2
N2 C12 C5 124.0(3)
N2 C12 C13 117.4(2)
C5 C12 C13 118.6(3)
N1 C13 C8 123.0(3)
N1 C13 C12 117.2(2)
C8 C13 C12 119.8(3)
O4 C14 O3 123.8(3)
O4 C14 C15 124.2(2)
O3 C14 C15 111.9(2)
C14 C15 C16 114.5(2)
C14 C15 C19 108.6(2)
C16 C15 C19 107.85(19)
C14 C15 H15 108.6
C16 C15 H15 108.6
C19 C15 H15 108.6
C17 C16 C18 113.1(2)
C17 C16 C15 113.9(2)
C18 C16 C15 109.2(2)
C17 C16 H16 106.7
C18 C16 H16 106.7
C15 C16 H16 106.7
O1 C17 O2 123.3(2)
O1 C17 C16 120.1(2)
O2 C17 C16 116.4(2)
C21 C18 C16 109.5(2)
C21 C18 C22 108.7(2)
C16 C18 C22 107.0(2)
C21 C18 H18 110.5
C16 C18 H18 110.5
C22 C18 H18 110.5
C20 C19 C25 109.3(2)
C20 C19 C15 107.7(2)
C25 C19 C15 108.5(2)
C20 C19 H19 110.4
C25 C19 H19 110.4
C15 C19 H19 110.4
C21 C20 C19 114.3(2)
C21 C20 H20 122.9
C19 C20 H20 122.9
O8 C021 O7 124.5(2)
O8 C021 C25 119.8(2)
O7 C021 C25 115.7(2)
C20 C21 C18 113.9(2)
C20 C21 H21 123.0
C18 C21 H21 123.0
C23 C22 C18 113.0(2)
C23 C22 C25 115.1(2)
C18 C22 C25 109.2(2)
C23 C22 H22 106.3
C18 C22 H22 106.3
C25 C22 H22 106.3
O5 C23 O6 124.9(3)
O5 C23 C22 125.2(2)
O6 C23 C22 109.7(2)
C021 C25 C19 110.9(2)
C021 C25 C22 115.2(2)
C19 C25 C22 108.0(2)
C021 C25 H25 107.5
C19 C25 H25 107.5
C22 C25 H25 107.5
C11 N1 C13 118.6(2)
C11 N1 Zn1 128.64(19)
C13 N1 Zn1 112.79(17)
C1 N2 C12 117.8(3)
C1 N2 Zn1 129.8(2)
C12 N2 Zn1 112.28(17)
Zn1 O1W HW12 115(2)
Zn1 O1W HW11 122(3)
HW12 O1W HW11 109(3)
C14 O3 H3 109.5
Zn1 O2W HW22 124(3)
Zn1 O2W HW21 124(3)
HW22 O2W HW21 112(3)
Zn1 O3W HW31 122(4)
Zn1 O3W HW32 105(3)
HW31 O3W HW32 117(3)
Zn1 O4W HW41 127(3)
Zn1 O4W HW42 121(2)
HW41 O4W HW42 106(3)
C23 O6 H6A 109.5
O4W Zn1 O2W 84.42(10)
O4W Zn1 O3W 90.23(10)
O2W Zn1 O3W 91.20(12)
O4W Zn1 N1 92.69(9)
O2W Zn1 N1 93.26(10)
O3W Zn1 N1 174.89(11)
O4W Zn1 O1W 173.09(10)
O2W Zn1 O1W 90.46(10)
O3W Zn1 O1W 85.22(10)
N1 Zn1 O1W 92.24(9)
O4W Zn1 N2 90.00(9)
O2W Zn1 N2 171.08(10)
O3W Zn1 N2 95.79(11)
N1 Zn1 N2 80.02(9)
O1W Zn1 N2 95.62(9)

loop_
_geom_bond_atom_site_label_1
_geom_bond_atom_site_label_2
_geom_bond_distance
C1 N2 1.333(3)
C1 C2 1.410(4)
C1 H1 0.9300
C2 C4 1.346(5)
C2 H2 0.9300
C4 C5 1.403(5)
C4 H4 0.9300
C5 C12 1.420(4)
C5 C6 1.428(5)
C6 C7 1.333(6)
C6 H6 0.9300
C7 C8 1.434(5)
C7 H7 0.9300
C8 C9 1.402(4)
C8 C13 1.419(4)
C9 C10 1.343(4)
C9 H9 0.9300
C10 C11 1.403(4)
C10 H10 0.9300
C11 N1 1.333(3)
C11 H11 0.9300
C12 N2 1.344(3)
C12 C13 1.442(4)
C13 N1 1.345(3)
C14 O4 1.198(3)
C14 O3 1.300(3)
C14 C15 1.528(4)
C15 C16 1.561(3)
C15 C19 1.567(3)
C15 H15 0.9800
C16 C17 1.531(3)
C16 C18 1.541(3)
C16 H16 0.9800
C17 O1 1.240(3)
C17 O2 1.279(3)
C18 C21 1.499(4)
C18 C22 1.543(3)
C18 H18 0.9800
C19 C20 1.498(4)
C19 C25 1.545(4)
C19 H19 0.9800
C20 C21 1.325(4)
C20 H20 0.9300
C021 O8 1.248(3)
C021 O7 1.254(3)
C021 C25 1.539(3)
C21 H21 0.9300
C22 C23 1.526(3)
C22 C25 1.564(3)
C22 H22 0.9800
C23 O5 1.200(3)
C23 O6 1.309(3)
C25 H25 0.9800
N1 Zn1 2.073(2)
N2 Zn1 2.087(2)
O1W Zn1 2.074(2)
O1W HW12 0.816(17)
O1W HW11 0.826(18)
O3 H3 0.8200
O2W Zn1 2.055(2)
O2W HW22 0.799(17)
O2W HW21 0.809(17)
O3W Zn1 2.067(2)
O3W HW31 0.80(4)
O3W HW32 0.784(18)
O4W Zn1 2.041(2)
O4W HW41 0.845(18)
O4W HW42 0.811(17)
O6 H6A 0.8200

loop_
_geom_hbond_atom_site_label_D
_geom_hbond_atom_site_label_H
_geom_hbond_atom_site_label_A
_geom_hbond_site_symmetry_A
_geom_hbond_distance_DH
_geom_hbond_distance_HA
_geom_hbond_distance_DA
_geom_hbond_angle_DHA
O3 H3 O8 2_546 0.82 1.88 2.674(3) 163.2
O6 H6A O2 2_656 0.82 1.84 2.583(3) 150.9
O2W HW22 O2 3_556 0.799(17) 2.06(2) 2.818(3) 158(4)
O4W HW41 O1 . 0.845(18) 1.86(2) 2.705(3) 174(4)
O2W HW21 O8 4_565 0.809(17) 2.121(18) 2.904(3) 163(4)
O4W HW42 O7 4_565 0.811(17) 1.876(17) 2.686(3) 177(3)
O1W HW12 O7 4_465 0.816(17) 2.09(2) 2.884(3) 165(3)
O1W HW11 O2 1_455 0.826(18) 2.13(2) 2.923(3) 160(4)
O3W HW31 O2 1_455 0.80(4) 2.57(4) 3.233(4) 142(5)
